data_4108645
loop_
_publ_author_name
'Seth B. Herzon'
'John F. Hartwig'

_publ_section_title
;
 Hydroaminoalkylation of Unactivated Olefins with Dialkylamines
;
_journal_name_full 'Journal of the American Chemical Society'
_journal_page_first 14940
_journal_page_last 14941
_journal_paper_doi 10.1021/ja806367e
_journal_volume 130
_journal_year 2008
_chemical_formula_moiety 'C11 H18 Cl4 N O Ta'
_chemical_formula_sum 'C11 H18 Cl4 N O Ta'
_chemical_formula_weight 503.01
_chemical_name_systematic
; 
? 
;
_space_group_IT_number 14
_symmetry_cell_setting monoclinic
_symmetry_space_group_name_Hall '-P 2ybc'
_symmetry_space_group_name_H-M 'P 1 21/c 1'
_atom_sites_solution_hydrogens geom
_atom_sites_solution_primary direct
_atom_sites_solution_secondary difmap
_audit_creation_method SHELXL-97
_audit_update_record
; 
2007-09-27   text and data added, srw monoanilide etherate 5 
;
_cell_angle_alpha 90.00
_cell_angle_beta 96.067(4)
_cell_angle_gamma 90.00
_cell_formula_units_Z 4
_cell_length_a 6.8727(19)
_cell_length_b 11.358(3)
_cell_length_c 21.931(6)
_cell_measurement_reflns_used 980
_cell_measurement_temperature 193(2)
_cell_measurement_theta_max 21.65
_cell_measurement_theta_min 2.59
_cell_volume 1702.3(8)
_computing_cell_refinement 'SAINT V7.23A (Bruker, 2005)'
_computing_data_collection 'SMART V5.625 (Bruker, 2001)'
_computing_data_reduction
; 
SAINT V7.23A, XPREP V2005/2, SADABS V2007/4, TWINABS V2007/5 
(Bruker, 2005 & 2007) 
;
_computing_molecular_graphics 'SHELXTL V6.12 (Bruker, 2005)'
_computing_publication_material 'XCIF V6.12 (Bruker, 2005)'
_computing_structure_refinement 'SHELXTL V6.12 (Bruker, 2005)'
_computing_structure_solution 'SHELXTL V6.12 (Bruker, 2005)'
_diffrn_ambient_temperature 193(2)
_diffrn_measured_fraction_theta_full 0.997
_diffrn_measured_fraction_theta_max 0.997
_diffrn_measurement_device 'Siemens Platform/CCD'
_diffrn_measurement_method 'profile data from \w scans'
_diffrn_radiation_monochromator graphite
_diffrn_radiation_source 'normal-focus sealed tube'
_diffrn_radiation_type MoK\a
_diffrn_radiation_wavelength 0.71073
_diffrn_radiation_wavelength_id g84vas
_diffrn_reflns_av_R_equivalents 0.0572
_diffrn_reflns_av_sigmaI/netI 0.0527
_diffrn_reflns_limit_h_max 8
_diffrn_reflns_limit_h_min -8
_diffrn_reflns_limit_k_max 13
_diffrn_reflns_limit_k_min -13
_diffrn_reflns_limit_l_max 26
_diffrn_reflns_limit_l_min -26
_diffrn_reflns_number 17090
_diffrn_reflns_theta_full 25.28
_diffrn_reflns_theta_max 25.28
_diffrn_reflns_theta_min 1.87
_diffrn_standards_decay_% 0.3
_diffrn_standards_interval_time 306
_diffrn_standards_number 122
_exptl_absorpt_coefficient_mu 7.073
_exptl_absorpt_correction_T_max 0.7026
_exptl_absorpt_correction_T_min 0.3793
_exptl_absorpt_correction_type integration
_exptl_absorpt_process_details 'SHELXTL/XPREP V2005/2 (Bruker, 2005)'
_exptl_crystal_colour brown
_exptl_crystal_density_diffrn 1.963
_exptl_crystal_description prism
_exptl_crystal_F_000 960
_exptl_crystal_id g84vas
_exptl_crystal_preparation
; 
The data crystal was mounted using oil (Parantone-N, Exxon) to a 
0.3 mm cryo-loop (Hampton Research) with the (1 0 0) scattering 
planes roughly normal to the spindle axis. 
;
_exptl_crystal_size_max 0.12
_exptl_crystal_size_mid 0.11
_exptl_crystal_size_min 0.06
_refine_diff_density_max 1.243
_refine_diff_density_min -0.481
_refine_diff_density_rms 0.115
_refine_ls_extinction_method none
_refine_ls_goodness_of_fit_ref 0.897
_refine_ls_hydrogen_treatment noref
_refine_ls_matrix_type full
_refine_ls_number_parameters 205
_refine_ls_number_reflns 3086
_refine_ls_number_restraints 50
_refine_ls_restrained_S_all 0.894
_refine_ls_R_factor_all 0.0518
_refine_ls_R_factor_gt 0.0266
_refine_ls_shift/su_max 0.004
_refine_ls_shift/su_mean 0.000
_refine_ls_structure_factor_coef Fsqd
_refine_ls_weighting_details 'calc w=1/[\s^2^(Fo^2^)+(0.0267P)^2^+0.0000P] where P=(Fo^2^+2Fc^2^)/3'
_refine_ls_weighting_scheme calc
_refine_ls_wR_factor_gt 0.0492
_refine_ls_wR_factor_ref 0.0528
_reflns_number_gt 2169
_reflns_number_total 3086
_reflns_threshold_expression >2sigma(I)
_cod_data_source_file ja806367e_si_003.cif
_cod_data_source_block compound5
_cod_original_sg_symbol_Hall '-P 2ybc '
_cod_original_sg_symbol_H-M 'P 21/c '
_cod_database_code 4108645

loop_
_symmetry_equiv_pos_as_xyz
'x, y, z'
'-x, y+1/2, -z+1/2'
'-x, -y, -z'
'x, -y-1/2, z-1/2'

loop_
_atom_site_label
_atom_site_type_symbol
_atom_site_fract_x
_atom_site_fract_y
_atom_site_fract_z
_atom_site_U_iso_or_equiv
_atom_site_adp_type
_atom_site_occupancy
_atom_site_symmetry_multiplicity
_atom_site_calc_flag
_atom_site_refinement_flags
_atom_site_disorder_assembly
_atom_site_disorder_group
C1 C 0.2037(7) 0.2300(5) 0.5050(2) 0.0372(13) Uani 1 1 d . . .
C2 C 0.2134(9) 0.1089(5) 0.5098(3) 0.0563(17) Uani 1 1 d . . .
H2A H 0.1270 0.0611 0.4837 0.068 Uiso 1 1 calc R . .
C3 C 0.3504(10) 0.0573(5) 0.5529(3) 0.0669(19) Uani 1 1 d . . .
H3A H 0.3565 -0.0260 0.5566 0.080 Uiso 1 1 calc R . .
C4 C 0.4760(10) 0.1261(6) 0.5897(3) 0.0615(18) Uani 1 1 d . . .
H4A H 0.5704 0.0903 0.6187 0.074 Uiso 1 1 calc R . .
C5 C 0.4670(8) 0.2469(5) 0.5852(3) 0.0517(16) Uani 1 1 d . . .
H5A H 0.5542 0.2943 0.6112 0.062 Uiso 1 1 calc R . .
C6 C 0.3302(8) 0.2993(5) 0.5425(2) 0.0415(14) Uani 1 1 d . . .
H6A H 0.3238 0.3826 0.5392 0.050 Uiso 1 1 calc R . .
C7 C -0.1328(8) 0.2971(5) 0.4845(3) 0.0556(17) Uani 1 1 d . . .
H7A H -0.1784 0.2199 0.4970 0.083 Uiso 1 1 calc R . .
H7B H -0.2285 0.3304 0.4528 0.083 Uiso 1 1 calc R . .
H7C H -0.1180 0.3498 0.5201 0.083 Uiso 1 1 calc R . .
C8 C 0.1408(14) 0.2909(7) 0.2303(3) 0.054(3) Uani 0.633(7) 1 d PDU A 1
H8A H 0.1166 0.2117 0.2468 0.065 Uiso 0.633(7) 1 calc PR A 1
H8B H 0.2623 0.2864 0.2098 0.065 Uiso 0.633(7) 1 calc PR A 1
C9 C -0.022(6) 0.321(3) 0.1841(12) 0.077(7) Uani 0.633(7) 1 d PDU A 1
H9A H -0.1426 0.3300 0.2041 0.116 Uiso 0.633(7) 1 calc PR A 1
H9B H -0.0401 0.2583 0.1534 0.116 Uiso 0.633(7) 1 calc PR A 1
H9C H 0.0066 0.3952 0.1640 0.116 Uiso 0.633(7) 1 calc PR A 1
C10 C 0.2407(12) 0.4886(7) 0.2661(4) 0.054(3) Uani 0.633(7) 1 d PDU A 1
H10A H 0.2287 0.5421 0.3012 0.065 Uiso 0.633(7) 1 calc PR A 1
H10B H 0.1550 0.5194 0.2306 0.065 Uiso 0.633(7) 1 calc PR A 1
C11 C 0.445(3) 0.490(2) 0.2513(16) 0.066(5) Uani 0.633(7) 1 d PDU A 1
H11A H 0.5197 0.5475 0.2778 0.098 Uiso 0.633(7) 1 calc PR A 1
H11B H 0.4475 0.5131 0.2083 0.098 Uiso 0.633(7) 1 calc PR A 1
H11C H 0.5022 0.4120 0.2580 0.098 Uiso 0.633(7) 1 calc PR A 1
N1 N 0.0583(6) 0.2837(4) 0.4596(2) 0.0405(11) Uani 1 1 d . . .
O1 O 0.1724(5) 0.3729(3) 0.28135(16) 0.0443(9) Uani 1 1 d DU . .
Cl1 Cl -0.1741(2) 0.23455(14) 0.33139(7) 0.0605(4) Uani 1 1 d . . .
Cl2 Cl -0.0656(2) 0.50360(12) 0.37442(7) 0.0551(4) Uani 1 1 d . . .
Cl3 Cl 0.3993(2) 0.42980(14) 0.40875(7) 0.0576(4) Uani 1 1 d . . .
Cl4 Cl 0.2957(2) 0.15822(12) 0.36151(7) 0.0607(4) Uani 1 1 d . . .
Ta1 Ta 0.11047(3) 0.325973(18) 0.378142(10) 0.03505(8) Uani 1 1 d D A .
C12 C 0.0376(18) 0.4167(12) 0.2305(5) 0.047(4) Uani 0.367(7) 1 d PDU A 2
H12A H 0.0900 0.4916 0.2159 0.057 Uiso 0.367(7) 1 calc PR A 2
H12B H -0.0893 0.4345 0.2461 0.057 Uiso 0.367(7) 1 calc PR A 2
C13 C 0.002(11) 0.336(6) 0.178(2) 0.077(8) Uani 0.367(7) 1 d PDU A 2
H13A H 0.1241 0.3243 0.1595 0.115 Uiso 0.367(7) 1 calc PR A 2
H13B H -0.0970 0.3698 0.1478 0.115 Uiso 0.367(7) 1 calc PR A 2
H13C H -0.0442 0.2602 0.1923 0.115 Uiso 0.367(7) 1 calc PR A 2
C14 C 0.3687(15) 0.3684(14) 0.2607(7) 0.056(5) Uani 0.367(7) 1 d PDU A 2
H14A H 0.4478 0.3114 0.2870 0.068 Uiso 0.367(7) 1 calc PR A 2
H14B H 0.3561 0.3368 0.2184 0.068 Uiso 0.367(7) 1 calc PR A 2
C15 C 0.478(6) 0.479(4) 0.261(3) 0.066(7) Uani 0.367(7) 1 d PDU A 2
H15A H 0.5871 0.4707 0.2358 0.099 Uiso 0.367(7) 1 calc PR A 2
H15B H 0.5299 0.4990 0.3031 0.099 Uiso 0.367(7) 1 calc PR A 2
H15C H 0.3913 0.5424 0.2442 0.099 Uiso 0.367(7) 1 calc PR A 2

loop_
_atom_site_aniso_label
_atom_site_aniso_U_11
_atom_site_aniso_U_22
_atom_site_aniso_U_33
_atom_site_aniso_U_23
_atom_site_aniso_U_13
_atom_site_aniso_U_12
C1 0.038(3) 0.039(3) 0.035(3) 0.001(3) 0.012(3) 0.002(3)
C2 0.065(4) 0.050(4) 0.053(4) 0.003(3) 0.003(3) -0.013(4)
C3 0.096(5) 0.040(4) 0.062(5) 0.016(3) -0.004(4) 0.007(4)
C4 0.073(5) 0.067(5) 0.044(4) 0.005(3) 0.002(3) 0.013(4)
C5 0.062(4) 0.048(4) 0.044(4) -0.002(3) -0.001(3) 0.008(3)
C6 0.050(4) 0.036(3) 0.040(3) 0.000(3) 0.008(3) 0.007(3)
C7 0.043(4) 0.068(4) 0.057(4) -0.014(3) 0.013(3) -0.001(3)
C8 0.067(7) 0.056(6) 0.039(6) -0.004(4) 0.005(5) 0.007(5)
C9 0.087(10) 0.081(11) 0.058(7) -0.007(8) -0.019(7) 0.010(10)
C10 0.057(6) 0.049(5) 0.055(6) 0.021(5) -0.002(5) -0.005(5)
C11 0.045(7) 0.090(8) 0.059(10) 0.028(7) -0.007(8) 0.002(7)
N1 0.028(2) 0.043(3) 0.052(3) -0.007(2) 0.011(2) 0.000(2)
O1 0.046(2) 0.043(2) 0.043(2) 0.0037(18) -0.0008(17) 0.0070(18)
Cl1 0.0469(9) 0.0643(10) 0.0692(11) -0.0236(9) 0.0000(8) -0.0174(8)
Cl2 0.0572(9) 0.0441(9) 0.0618(10) -0.0107(7) -0.0046(7) 0.0183(7)
Cl3 0.0379(8) 0.0791(12) 0.0532(9) 0.0086(8) -0.0077(7) -0.0171(8)
Cl4 0.0736(11) 0.0487(9) 0.0640(10) 0.0151(8) 0.0279(8) 0.0295(8)
Ta1 0.02982(12) 0.03355(12) 0.04117(14) -0.00264(13) 0.00096(9) 0.00248(12)
C12 0.035(8) 0.054(10) 0.052(9) 0.004(7) -0.001(6) 0.003(8)
C13 0.084(11) 0.084(13) 0.056(8) -0.007(10) -0.018(9) 0.008(11)
C14 0.044(7) 0.076(11) 0.050(10) 0.024(9) 0.009(7) 0.015(7)
C15 0.046(10) 0.089(9) 0.062(13) 0.027(9) -0.006(11) 0.002(9)

loop_
_atom_type_symbol
_atom_type_description
_atom_type_scat_dispersion_real
_atom_type_scat_dispersion_imag
_atom_type_scat_source
C C 0.0033 0.0016 'International Tables Vol C Tables 4.2.6.8 and 6.1.1.4'
H H 0.0000 0.0000 'International Tables Vol C Tables 4.2.6.8 and 6.1.1.4'
N N 0.0061 0.0033 'International Tables Vol C Tables 4.2.6.8 and 6.1.1.4'
O O 0.0106 0.0060 'International Tables Vol C Tables 4.2.6.8 and 6.1.1.4'
Cl Cl 0.1484 0.1585 'International Tables Vol C Tables 4.2.6.8 and 6.1.1.4'
Ta Ta -0.7052 6.5227 'International Tables Vol C Tables 4.2.6.8 and 6.1.1.4'

loop_
_exptl_crystal_face_index_h
_exptl_crystal_face_index_k
_exptl_crystal_face_index_l
_exptl_crystal_face_perp_dist
0.00 0.00 -1.00 0.0600
1.00 0.00 0.00 0.0600
0.00 1.00 -2.00 0.0300
0.00 -1.00 1.00 0.0300
-1.00 0.00 4.00 0.0500
0.00 0.00 1.00 0.0700

loop_
_geom_angle_atom_site_label_1
_geom_angle_atom_site_label_2
_geom_angle_atom_site_label_3
_geom_angle
C6 C1 C2 120.0(5)
C6 C1 N1 120.6(5)
C2 C1 N1 119.4(5)
C1 C2 C3 119.7(6)
C1 C2 H2A 120.1
C3 C2 H2A 120.1
C4 C3 C2 120.1(6)
C4 C3 H3A 120.0
C2 C3 H3A 120.0
C3 C4 C5 120.5(6)
C3 C4 H4A 119.8
C5 C4 H4A 119.8
C4 C5 C6 119.8(6)
C4 C5 H5A 120.1
C6 C5 H5A 120.1
C1 C6 C5 119.8(5)
C1 C6 H6A 120.1
C5 C6 H6A 120.1
N1 C7 H7A 109.5
N1 C7 H7B 109.5
H7A C7 H7B 109.5
N1 C7 H7C 109.5
H7A C7 H7C 109.5
H7B C7 H7C 109.5
O1 C8 C9 114.9(11)
O1 C8 H8A 108.5
C9 C8 H8A 108.5
O1 C8 H8B 108.5
C9 C8 H8B 108.5
H8A C8 H8B 107.5
O1 C10 C11 113.8(12)
O1 C10 H10A 108.8
C11 C10 H10A 108.8
O1 C10 H10B 108.8
C11 C10 H10B 108.8
H10A C10 H10B 107.7
C1 N1 C7 111.1(4)
C1 N1 Ta1 123.7(3)
C7 N1 Ta1 125.2(4)
C10 O1 C8 115.4(6)
C10 O1 C12 73.1(7)
C8 O1 C12 66.4(7)
C10 O1 C14 68.2(7)
C8 O1 C14 78.9(7)
C12 O1 C14 107.8(9)
C10 O1 Ta1 121.7(4)
C8 O1 Ta1 122.8(4)
C12 O1 Ta1 128.8(6)
C14 O1 Ta1 123.3(6)
N1 Ta1 O1 179.11(15)
N1 Ta1 Cl4 95.74(13)
O1 Ta1 Cl4 83.50(9)
N1 Ta1 Cl3 95.45(13)
O1 Ta1 Cl3 85.01(9)
Cl4 Ta1 Cl3 89.77(6)
N1 Ta1 Cl2 95.77(13)
O1 Ta1 Cl2 84.99(9)
Cl4 Ta1 Cl2 168.48(5)
Cl3 Ta1 Cl2 89.74(6)
N1 Ta1 Cl1 93.83(13)
O1 Ta1 Cl1 85.73(10)
Cl4 Ta1 Cl1 90.78(6)
Cl3 Ta1 Cl1 170.60(5)
Cl2 Ta1 Cl1 87.85(6)
O1 C12 C13 115(2)
O1 C12 H12A 108.5
C13 C12 H12A 108.5
O1 C12 H12B 108.5
C13 C12 H12B 108.5
H12A C12 H12B 107.5
C12 C13 H13A 109.5
C12 C13 H13B 109.5
H13A C13 H13B 109.5
C12 C13 H13C 109.5
H13A C13 H13C 109.5
H13B C13 H13C 109.5
C15 C14 O1 117(2)
C15 C14 H14A 108.0
O1 C14 H14A 108.0
C15 C14 H14B 108.0
O1 C14 H14B 108.0
H14A C14 H14B 107.2
C14 C15 H15A 109.5
C14 C15 H15B 109.5
H15A C15 H15B 109.5
C14 C15 H15C 109.5
H15A C15 H15C 109.5
H15B C15 H15C 109.5

loop_
_geom_bond_atom_site_label_1
_geom_bond_atom_site_label_2
_geom_bond_distance
C1 C6 1.379(7)
C1 C2 1.381(7)
C1 N1 1.466(6)
C2 C3 1.391(7)
C2 H2A 0.9500
C3 C4 1.364(8)
C3 H3A 0.9500
C4 C5 1.377(8)
C4 H4A 0.9500
C5 C6 1.388(7)
C5 H5A 0.9500
C6 H6A 0.9500
C7 N1 1.482(6)
C7 H7A 0.9800
C7 H7B 0.9800
C7 H7C 0.9800
C8 O1 1.455(7)
C8 C9 1.47(2)
C8 H8A 0.9900
C8 H8B 0.9900
C9 H9A 0.9800
C9 H9B 0.9800
C9 H9C 0.9800
C10 O1 1.446(7)
C10 C11 1.471(19)
C10 H10A 0.9900
C10 H10B 0.9900
C11 H11A 0.9800
C11 H11B 0.9800
C11 H11C 0.9800
N1 Ta1 1.921(4)
O1 C12 1.460(8)
O1 C14 1.469(8)
O1 Ta1 2.272(3)
Cl1 Ta1 2.3515(15)
Cl2 Ta1 2.3495(14)
Cl3 Ta1 2.3453(14)
Cl4 Ta1 2.3415(14)
C12 C13 1.47(2)
C12 H12A 0.9900
C12 H12B 0.9900
C13 H13A 0.9800
C13 H13B 0.9800
C13 H13C 0.9800
C14 C15 1.47(2)
C14 H14A 0.9900
C14 H14B 0.9900
C15 H15A 0.9800
C15 H15B 0.9800
C15 H15C 0.9800
